data_7230575
loop_
_publ_author_name
'Nogueira, Lucie S.'
'Neves, Patr\'icia'
'Gomes, Ana C.'
'Lavrador, Pedro'
'Cunha-Silva, Lu\'is'
'Valente, Anabela A.'
'Gon\,calves, Isabel S.'
'Pillinger, Martyn'

_publ_section_title
;
 Molybdenum(0) tricarbonyl and tetracarbonyl complexes with a cationic
 pyrazolylpyridine ligand: synthesis, crystal structures and catalytic
 performance in olefin epoxidation
;
_journal_issue 29
_journal_name_full 'RSC Advances'
_journal_page_first 16294
_journal_paper_doi 10.1039/C8RA01687A
_journal_volume 8
_journal_year 2018
_chemical_formula_moiety 'C18 H21 Mo N4 O4, C2 H3 N, Br'
_chemical_formula_sum 'C20 H24 Br Mo N5 O4'
_chemical_formula_weight 574.29
_space_group_crystal_system triclinic
_space_group_IT_number 2
_space_group_name_Hall '-P 1'
_space_group_name_H-M_alt 'P -1'
_symmetry_space_group_name_Hall '-P 1'
_symmetry_space_group_name_H-M 'P -1'
_atom_sites_solution_hydrogens geom
_audit_creation_date '18 December 2016'
_audit_creation_method 'SHELXL-2014/7 and enCIFer'
_audit_update_record
;
2016-12-20 deposited with the CCDC.
2018-04-24 downloaded from the CCDC.
;
_cell_angle_alpha 87.812(7)
_cell_angle_beta 88.701(8)
_cell_angle_gamma 87.216(7)
_cell_formula_units_Z 2
_cell_length_a 7.5420(12)
_cell_length_b 8.9322(12)
_cell_length_c 17.705(3)
_cell_measurement_reflns_used 9235
_cell_measurement_temperature 150(2)
_cell_measurement_theta_max 24.78
_cell_measurement_theta_min 2.35
_cell_volume 1190.2(3)
_computing_cell_refinement 'SAINT (Bruker AXS Inc., 2012)'
_computing_data_collection 'APEX2 (Bruker AXS Inc., 2012)'
_computing_data_reduction 'SAINT (Bruker AXS Inc., 2012)'
_computing_molecular_graphics 'DIAMOND (Brandenburg, 2009)'
_computing_publication_material 'SHELXTL (Sheldrick, 2014)'
_computing_structure_refinement 'SHELXL-2014/7 (Sheldrick, 2014)'
_computing_structure_solution 'SHELXS (Sheldrick, 2014)'
_diffrn_ambient_temperature 150(2)
_diffrn_measured_fraction_theta_full 0.994
_diffrn_measured_fraction_theta_max 0.995
_diffrn_measurement_device_type 'Bruker X8 Kappa CCD APEX II'
_diffrn_measurement_method '\f and \w scans'
_diffrn_radiation_type MoK\a
_diffrn_radiation_wavelength 0.71073
_diffrn_reflns_av_R_equivalents 0.0364
_diffrn_reflns_av_unetI/netI 0.0247
_diffrn_reflns_Laue_measured_fraction_full 0.994
_diffrn_reflns_Laue_measured_fraction_max 0.995
_diffrn_reflns_limit_h_max 9
_diffrn_reflns_limit_h_min -9
_diffrn_reflns_limit_k_max 11
_diffrn_reflns_limit_k_min -11
_diffrn_reflns_limit_l_max 22
_diffrn_reflns_limit_l_min -22
_diffrn_reflns_number 40010
_diffrn_reflns_point_group_measured_fraction_full 0.994
_diffrn_reflns_point_group_measured_fraction_max 0.995
_diffrn_reflns_theta_full 25.242
_diffrn_reflns_theta_max 26.370
_diffrn_reflns_theta_min 3.688
_diffrn_source 'fine-focus sealed tube'
_exptl_absorpt_coefficient_mu 2.264
_exptl_absorpt_correction_T_max 0.862
_exptl_absorpt_correction_T_min 0.834
_exptl_absorpt_correction_type multi-scan
_exptl_absorpt_process_details
; 
'SADABS V2012/1 (Bruker AXS Inc.)' 
;
_exptl_crystal_colour orange
_exptl_crystal_density_diffrn 1.602
_exptl_crystal_description prism
_exptl_crystal_F_000 576
_exptl_crystal_size_max 0.080
_exptl_crystal_size_mid 0.050
_exptl_crystal_size_min 0.030
_refine_diff_density_max 0.776
_refine_diff_density_min -0.550
_refine_diff_density_rms 0.064
_refine_ls_extinction_method none
_refine_ls_goodness_of_fit_ref 1.052
_refine_ls_hydrogen_treatment constr
_refine_ls_matrix_type full
_refine_ls_number_parameters 284
_refine_ls_number_reflns 4843
_refine_ls_number_restraints 0
_refine_ls_restrained_S_all 1.052
_refine_ls_R_factor_all 0.0313
_refine_ls_R_factor_gt 0.0241
_refine_ls_shift/su_max 0.001
_refine_ls_shift/su_mean 0.000
_refine_ls_structure_factor_coef Fsqd
_refine_ls_weighting_details 'w=1/[\s^2^(Fo^2^)+(0.0225P)^2^+0.8444P] where P=(Fo^2^+2Fc^2^)/3'
_refine_ls_weighting_scheme calc
_refine_ls_wR_factor_gt 0.0529
_refine_ls_wR_factor_ref 0.0555
_reflns_Friedel_coverage 0.000
_reflns_number_gt 4220
_reflns_number_total 4843
_reflns_threshold_expression 'I > 2\s(I)'
_cod_data_source_file c8ra01687a2.cif
_cod_data_source_block lcs16002-comp1
_cod_database_code 7230575
_shelx_shelxl_version_number 2014/7
_shelx_space_group_comment
;
The symmetry employed for this shelxl refinement is uniquely defined
by the following loop, which should always be used as a source of
symmetry information in preference to the above space-group names.
They are only intended as comments.
;
_shelx_estimated_absorpt_t_min 0.840
_shelx_estimated_absorpt_t_max 0.935

loop_
_space_group_symop_operation_xyz
'x, y, z'
'-x, -y, -z'

loop_
_atom_site_label
_atom_site_type_symbol
_atom_site_fract_x
_atom_site_fract_y
_atom_site_fract_z
_atom_site_U_iso_or_equiv
_atom_site_adp_type
_atom_site_occupancy
_atom_site_site_symmetry_order
_atom_site_calc_flag
_atom_site_refinement_flags_posn
_atom_site_refinement_flags_adp
Mo1 Mo 0.71836(2) 0.68767(2) 0.15877(2) 0.01999(6) Uani 1 1 d . .
O1 O 0.6607(3) 0.4874(2) 0.30371(10) 0.0534(6) Uani 1 1 d . .
O2 O 0.3699(3) 0.5477(2) 0.10116(13) 0.0546(5) Uani 1 1 d . .
O3 O 0.8854(3) 0.40839(19) 0.07906(10) 0.0419(4) Uani 1 1 d . .
O4 O 1.1069(3) 0.6952(3) 0.21984(11) 0.0515(5) Uani 1 1 d . .
N1 N 0.7435(2) 0.8553(2) 0.06000(10) 0.0219(4) Uani 1 1 d . .
N2 N 0.6244(2) 0.91618(18) 0.19804(9) 0.0190(4) Uani 1 1 d . .
N3 N 0.5713(2) 0.97698(19) 0.26365(10) 0.0215(4) Uani 1 1 d . .
N4 N 0.2219(2) 0.72329(19) 0.46064(10) 0.0220(4) Uani 1 1 d . .
C1 C 0.8065(3) 0.8198(3) -0.00866(13) 0.0291(5) Uani 1 1 d . .
H1 H 0.8428 0.7184 -0.0172 0.035 Uiso 1 1 calc R U
C2 C 0.8206(3) 0.9248(3) -0.06748(13) 0.0343(6) Uani 1 1 d . .
H2 H 0.8678 0.8961 -0.1153 0.041 Uiso 1 1 calc R U
C3 C 0.7657(3) 1.0714(3) -0.05613(13) 0.0332(6) Uani 1 1 d . .
H3 H 0.7731 1.1450 -0.0961 0.040 Uiso 1 1 calc R U
C4 C 0.6997(3) 1.1103(3) 0.01393(13) 0.0270(5) Uani 1 1 d . .
H4 H 0.6607 1.2109 0.0230 0.032 Uiso 1 1 calc R U
C5 C 0.6911(3) 1.0002(2) 0.07111(12) 0.0203(4) Uani 1 1 d . .
C6 C 0.6290(3) 1.0325(2) 0.14745(12) 0.0201(4) Uani 1 1 d . .
C7 C 0.5763(3) 1.1664(2) 0.18144(13) 0.0271(5) Uani 1 1 d . .
H7 H 0.5668 1.2640 0.1582 0.033 Uiso 1 1 calc R U
C8 C 0.5413(3) 1.1268(2) 0.25540(13) 0.0273(5) Uani 1 1 d . .
H8 H 0.5028 1.1928 0.2940 0.033 Uiso 1 1 calc R U
C9 C 0.5606(3) 0.8861(2) 0.33363(12) 0.0237(5) Uani 1 1 d . .
H9A H 0.5694 0.9515 0.3772 0.028 Uiso 1 1 calc R U
H9B H 0.6622 0.8116 0.3353 0.028 Uiso 1 1 calc R U
C10 C 0.3897(3) 0.8052(3) 0.34072(14) 0.0369(6) Uani 1 1 d . .
H10A H 0.3771 0.7438 0.2959 0.044 Uiso 1 1 calc R U
H10B H 0.2879 0.8793 0.3425 0.044 Uiso 1 1 calc R U
C11 C 0.3878(3) 0.7039(3) 0.41249(14) 0.0354(6) Uani 1 1 d . .
H11A H 0.4015 0.5980 0.3978 0.042 Uiso 1 1 calc R U
H11B H 0.4914 0.7248 0.4431 0.042 Uiso 1 1 calc R U
C12 C 0.1993(4) 0.8776(3) 0.48851(16) 0.0452(7) Uani 1 1 d . .
H12A H 0.1810 0.9488 0.4456 0.068 Uiso 1 1 calc R U
H12B H 0.3059 0.9018 0.5153 0.068 Uiso 1 1 calc R U
H12C H 0.0961 0.8841 0.5231 0.068 Uiso 1 1 calc R U
C13 C 0.2403(3) 0.6174(3) 0.52804(13) 0.0289(5) Uani 1 1 d . .
H13A H 0.3448 0.6410 0.5564 0.043 Uiso 1 1 calc R U
H13B H 0.2542 0.5142 0.5112 0.043 Uiso 1 1 calc R U
H13C H 0.1339 0.6278 0.5606 0.043 Uiso 1 1 calc R U
C14 C 0.0640(3) 0.6867(3) 0.41778(14) 0.0355(6) Uani 1 1 d . .
H14A H -0.0413 0.6906 0.4512 0.053 Uiso 1 1 calc R U
H14B H 0.0818 0.5857 0.3983 0.053 Uiso 1 1 calc R U
H14C H 0.0472 0.7595 0.3754 0.053 Uiso 1 1 calc R U
C15 C 0.6813(3) 0.5621(3) 0.24944(14) 0.0319(6) Uani 1 1 d . .
C16 C 0.4855(3) 0.6123(3) 0.12160(14) 0.0309(5) Uani 1 1 d . .
C17 C 0.8224(3) 0.5125(3) 0.10835(13) 0.0284(5) Uani 1 1 d . .
C18 C 0.9669(3) 0.7074(3) 0.19722(13) 0.0287(5) Uani 1 1 d . .
N5 N -0.0250(4) 0.0208(4) 0.30396(19) 0.0712(9) Uani 1 1 d . .
C19 C 0.0532(5) 0.2867(3) 0.25594(17) 0.0537(8) Uani 1 1 d . .
H19A H 0.0674 0.3501 0.2992 0.081 Uiso 1 1 calc R U
H19B H -0.0422 0.3303 0.2241 0.081 Uiso 1 1 calc R U
H19C H 0.1645 0.2807 0.2263 0.081 Uiso 1 1 calc R U
C20 C 0.0088(4) 0.1374(4) 0.28290(17) 0.0473(7) Uani 1 1 d . .
Br1 Br 0.29515(3) 0.25409(2) 0.42872(2) 0.02919(7) Uani 1 1 d . .

loop_
_atom_site_aniso_label
_atom_site_aniso_U_11
_atom_site_aniso_U_22
_atom_site_aniso_U_33
_atom_site_aniso_U_23
_atom_site_aniso_U_13
_atom_site_aniso_U_12
Mo1 0.02168(11) 0.01829(10) 0.01942(10) 0.00067(7) 0.00358(7) 0.00224(7)
O1 0.0790(15) 0.0405(11) 0.0367(11) 0.0162(9) 0.0223(10) 0.0125(10)
O2 0.0379(12) 0.0464(12) 0.0813(16) -0.0119(11) -0.0129(11) -0.0091(10)
O3 0.0501(12) 0.0283(9) 0.0466(11) -0.0112(8) 0.0105(9) 0.0091(8)
O4 0.0306(11) 0.0827(15) 0.0415(12) -0.0087(10) -0.0077(9) 0.0011(10)
N1 0.0209(10) 0.0251(9) 0.0192(9) -0.0006(7) 0.0017(8) 0.0018(7)
N2 0.0203(10) 0.0204(9) 0.0162(9) -0.0007(7) 0.0039(7) -0.0007(7)
N3 0.0239(10) 0.0224(9) 0.0182(9) -0.0012(7) 0.0053(8) -0.0023(7)
N4 0.0229(10) 0.0179(9) 0.0246(10) 0.0016(7) 0.0056(8) -0.0021(7)
C1 0.0321(14) 0.0326(13) 0.0220(12) -0.0040(9) 0.0041(10) 0.0056(10)
C2 0.0361(15) 0.0470(15) 0.0189(12) 0.0003(10) 0.0065(10) 0.0023(11)
C3 0.0357(15) 0.0396(14) 0.0233(13) 0.0099(10) 0.0025(10) -0.0026(11)
C4 0.0287(13) 0.0255(11) 0.0264(12) 0.0044(9) 0.0014(10) -0.0022(9)
C5 0.0172(11) 0.0242(11) 0.0193(11) -0.0001(8) 0.0015(9) -0.0015(8)
C6 0.0192(11) 0.0207(10) 0.0204(11) 0.0006(8) 0.0012(9) -0.0013(8)
C7 0.0324(13) 0.0191(11) 0.0292(13) 0.0002(9) 0.0041(10) 0.0011(9)
C8 0.0316(13) 0.0237(11) 0.0263(12) -0.0056(9) 0.0066(10) 0.0010(9)
C9 0.0294(13) 0.0258(11) 0.0159(11) 0.0003(8) 0.0011(9) -0.0036(9)
C10 0.0193(13) 0.0570(17) 0.0327(14) 0.0203(12) 0.0023(10) -0.0027(11)
C11 0.0216(13) 0.0505(15) 0.0315(14) 0.0180(11) 0.0085(10) 0.0054(11)
C12 0.067(2) 0.0191(12) 0.0496(17) -0.0037(11) -0.0018(15) 0.0028(12)
C13 0.0370(14) 0.0254(12) 0.0236(12) 0.0052(9) 0.0069(10) -0.0021(10)
C14 0.0256(13) 0.0484(15) 0.0329(14) 0.0032(11) 0.0027(11) -0.0109(11)
C15 0.0363(14) 0.0248(12) 0.0330(14) 0.0009(10) 0.0119(11) 0.0077(10)
C16 0.0295(14) 0.0240(12) 0.0387(14) -0.0021(10) 0.0004(11) 0.0025(10)
C17 0.0272(13) 0.0282(12) 0.0294(13) 0.0024(10) 0.0021(10) -0.0004(10)
C18 0.0300(14) 0.0364(13) 0.0194(12) -0.0023(9) 0.0028(10) 0.0004(10)
N5 0.0585(19) 0.0567(18) 0.100(2) 0.0024(16) -0.0384(17) -0.0017(14)
C19 0.070(2) 0.0498(18) 0.0396(17) -0.0008(13) -0.0091(15) 0.0171(15)
C20 0.0427(18) 0.0500(18) 0.0487(18) -0.0082(14) -0.0197(14) 0.0159(14)
Br1 0.03156(14) 0.02582(12) 0.03055(14) -0.00588(9) 0.00643(10) -0.00460(9)

loop_
_atom_type_symbol
_atom_type_description
_atom_type_scat_dispersion_real
_atom_type_scat_dispersion_imag
_atom_type_scat_source
C C 0.0033 0.0016 'International Tables Vol C Tables 4.2.6.8 and 6.1.1.4'
H H 0.0000 0.0000 'International Tables Vol C Tables 4.2.6.8 and 6.1.1.4'
Br Br -0.2901 2.4595 'International Tables Vol C Tables 4.2.6.8 and 6.1.1.4'
Mo Mo -1.6832 0.6857 'International Tables Vol C Tables 4.2.6.8 and 6.1.1.4'
N N 0.0061 0.0033 'International Tables Vol C Tables 4.2.6.8 and 6.1.1.4'
O O 0.0106 0.0060 'International Tables Vol C Tables 4.2.6.8 and 6.1.1.4'

loop_
_geom_angle_atom_site_label_1
_geom_angle_atom_site_label_2
_geom_angle_atom_site_label_3
_geom_angle
C15 Mo1 C17 89.13(10)
C15 Mo1 C18 85.46(10)
C17 Mo1 C18 84.50(10)
C15 Mo1 C16 86.81(10)
C17 Mo1 C16 83.43(10)
C18 Mo1 C16 165.75(9)
C15 Mo1 N2 101.82(8)
C17 Mo1 N2 168.57(8)
C18 Mo1 N2 93.00(8)
C16 Mo1 N2 100.30(8)
C15 Mo1 N1 173.41(8)
C17 Mo1 N1 97.40(8)
C18 Mo1 N1 95.96(8)
C16 Mo1 N1 93.09(8)
N2 Mo1 N1 71.71(6)
C1 N1 C5 117.97(18)
C1 N1 Mo1 124.03(14)
C5 N1 Mo1 117.99(13)
N3 N2 C6 105.13(16)
N3 N2 Mo1 136.99(13)
C6 N2 Mo1 117.71(13)
N2 N3 C8 111.58(17)
N2 N3 C9 121.35(17)
C8 N3 C9 126.98(18)
C12 N4 C14 110.13(19)
C12 N4 C13 107.80(18)
C14 N4 C13 109.22(17)
C12 N4 C11 111.51(19)
C14 N4 C11 110.44(19)
C13 N4 C11 107.65(16)
N1 C1 C2 122.5(2)
N1 C1 H1 118.7
C2 C1 H1 118.7
C3 C2 C1 119.3(2)
C3 C2 H2 120.4
C1 C2 H2 120.4
C2 C3 C4 119.2(2)
C2 C3 H3 120.4
C4 C3 H3 120.4
C3 C4 C5 118.9(2)
C3 C4 H4 120.5
C5 C4 H4 120.5
N1 C5 C4 122.1(2)
N1 C5 C6 115.34(17)
C4 C5 C6 122.5(2)
N2 C6 C7 110.66(18)
N2 C6 C5 117.22(18)
C7 C6 C5 132.08(19)
C8 C7 C6 105.14(19)
C8 C7 H7 127.4
C6 C7 H7 127.4
N3 C8 C7 107.49(19)
N3 C8 H8 126.3
C7 C8 H8 126.3
N3 C9 C10 112.06(18)
N3 C9 H9A 109.2
C10 C9 H9A 109.2
N3 C9 H9B 109.2
C10 C9 H9B 109.2
H9A C9 H9B 107.9
C9 C10 C11 110.6(2)
C9 C10 H10A 109.5
C11 C10 H10A 109.5
C9 C10 H10B 109.5
C11 C10 H10B 109.5
H10A C10 H10B 108.1
N4 C11 C10 114.11(18)
N4 C11 H11A 108.7
C10 C11 H11A 108.7
N4 C11 H11B 108.7
C10 C11 H11B 108.7
H11A C11 H11B 107.6
N4 C12 H12A 109.5
N4 C12 H12B 109.5
H12A C12 H12B 109.5
N4 C12 H12C 109.5
H12A C12 H12C 109.5
H12B C12 H12C 109.5
N4 C13 H13A 109.5
N4 C13 H13B 109.5
H13A C13 H13B 109.5
N4 C13 H13C 109.5
H13A C13 H13C 109.5
H13B C13 H13C 109.5
N4 C14 H14A 109.5
N4 C14 H14B 109.5
H14A C14 H14B 109.5
N4 C14 H14C 109.5
H14A C14 H14C 109.5
H14B C14 H14C 109.5
O1 C15 Mo1 179.4(2)
O2 C16 Mo1 168.7(2)
O3 C17 Mo1 179.3(2)
O4 C18 Mo1 169.5(2)
C20 C19 H19A 109.5
C20 C19 H19B 109.5
H19A C19 H19B 109.5
C20 C19 H19C 109.5
H19A C19 H19C 109.5
H19B C19 H19C 109.5
N5 C20 C19 179.7(3)

loop_
_geom_bond_atom_site_label_1
_geom_bond_atom_site_label_2
_geom_bond_distance
Mo1 C15 1.946(2)
Mo1 C17 1.954(2)
Mo1 C18 2.026(3)
Mo1 C16 2.042(3)
Mo1 N2 2.2576(17)
Mo1 N1 2.2689(17)
O1 C15 1.161(3)
O2 C16 1.142(3)
O3 C17 1.158(3)
O4 C18 1.136(3)
N1 C1 1.339(3)
N1 C5 1.356(3)
N2 N3 1.346(2)
N2 C6 1.347(2)
N3 C8 1.350(3)
N3 C9 1.458(3)
N4 C12 1.482(3)
N4 C14 1.482(3)
N4 C13 1.499(3)
N4 C11 1.505(3)
C1 C2 1.381(3)
C1 H1 0.9500
C2 C3 1.375(4)
C2 H2 0.9500
C3 C4 1.376(3)
C3 H3 0.9500
C4 C5 1.387(3)
C4 H4 0.9500
C5 C6 1.455(3)
C6 C7 1.396(3)
C7 C8 1.366(3)
C7 H7 0.9500
C8 H8 0.9500
C9 C10 1.508(3)
C9 H9A 0.9900
C9 H9B 0.9900
C10 C11 1.532(3)
C10 H10A 0.9900
C10 H10B 0.9900
C11 H11A 0.9900
C11 H11B 0.9900
C12 H12A 0.9800
C12 H12B 0.9800
C12 H12C 0.9800
C13 H13A 0.9800
C13 H13B 0.9800
C13 H13C 0.9800
C14 H14A 0.9800
C14 H14B 0.9800
C14 H14C 0.9800
N5 C20 1.131(4)
C19 C20 1.452(4)
C19 H19A 0.9800
C19 H19B 0.9800
C19 H19C 0.9800

loop_
_geom_torsion_atom_site_label_1
_geom_torsion_atom_site_label_2
_geom_torsion_atom_site_label_3
_geom_torsion_atom_site_label_4
_geom_torsion
C6 N2 N3 C8 0.6(2)
Mo1 N2 N3 C8 175.29(16)
C6 N2 N3 C9 -176.26(18)
Mo1 N2 N3 C9 -1.5(3)
C5 N1 C1 C2 0.5(3)
Mo1 N1 C1 C2 -179.75(18)
N1 C1 C2 C3 -1.1(4)
C1 C2 C3 C4 0.7(4)
C2 C3 C4 C5 0.2(4)
C1 N1 C5 C4 0.5(3)
Mo1 N1 C5 C4 -179.32(16)
C1 N1 C5 C6 -178.23(19)
Mo1 N1 C5 C6 2.0(2)
C3 C4 C5 N1 -0.8(3)
C3 C4 C5 C6 177.8(2)
N3 N2 C6 C7 -0.8(2)
Mo1 N2 C6 C7 -176.71(14)
N3 N2 C6 C5 177.13(18)
Mo1 N2 C6 C5 1.2(2)
N1 C5 C6 N2 -2.1(3)
C4 C5 C6 N2 179.2(2)
N1 C5 C6 C7 175.3(2)
C4 C5 C6 C7 -3.4(4)
N2 C6 C7 C8 0.7(3)
C5 C6 C7 C8 -176.8(2)
N2 N3 C8 C7 -0.1(3)
C9 N3 C8 C7 176.5(2)
C6 C7 C8 N3 -0.3(3)
N2 N3 C9 C10 -82.4(3)
C8 N3 C9 C10 101.3(3)
N3 C9 C10 C11 176.7(2)
C12 N4 C11 C10 -62.0(3)
C14 N4 C11 C10 60.8(3)
C13 N4 C11 C10 180.0(2)
C9 C10 C11 N4 130.1(2)
